data_9011129
loop_
_publ_author_name
'de Boer, J. J.'
'Bright, D.'
'Helle, J. N.'

_publ_section_title
;
 The structure of the potassium salt of mu4-oxo-hexa-mu-chloro-
 tetra[chlorocuprate(II)], K4Cu4OCl10
;
_journal_name_full 'Acta Crystallographica, Section B'
_journal_page_first 3436
_journal_page_last 3437
_journal_paper_doi 10.1107/S0567740872008088
_journal_volume 28
_journal_year 1972
_chemical_compound_source Synthetic
_chemical_formula_sum 'Cl10 Cu4 K4 O'
_chemical_name_mineral Ponomarevite
_space_group_IT_number 15
_symmetry_space_group_name_Hall '-C 2yc'
_symmetry_space_group_name_H-M 'C 1 2/c 1'
_cell_angle_alpha 90
_cell_angle_beta 104.74
_cell_angle_gamma 90
_cell_length_a 14.70
_cell_length_b 14.88
_cell_length_c 8.95
_cell_formula_units_Z 4
_cell_volume 1893.260
_database_code_amcsd 0009464
_exptl_crystal_density_diffrn 2.740
_cod_original_formula_sum 'K4 Cu4 O Cl10'
_cod_database_code 9011129

loop_
_space_group_symop_operation_xyz
x,y,z
1/2+x,1/2+y,z
x,-y,1/2+z
1/2+x,1/2-y,1/2+z
-x,y,1/2-z
1/2-x,1/2+y,1/2-z
-x,-y,-z
1/2-x,1/2-y,-z

loop_
_atom_site_label
_atom_site_fract_x
_atom_site_fract_y
_atom_site_fract_z
_atom_site_U_iso_or_equiv
K1 0.15900 0.12950 0.37580 0.03546
K2 0.13150 0.42710 0.14010 0.03800
Cu1 0.06140 0.29140 -0.36800 0.02305
Cu2 0.09210 0.14130 -0.11490 0.02634
O 0.00000 0.21680 -0.25000 0.01646
Cl1 0.19560 0.20420 -0.27420 0.03166
Cl2 -0.05210 0.22490 -0.58480 0.03166
Cl3 0.00000 0.41520 -0.25000 0.03420
Cl4 0.00000 0.01980 -0.25000 0.05446
Cl5 0.12140 0.38200 -0.51960 0.03166
Cl6 0.20610 0.05980 0.04230 0.02913

loop_
_cod_related_entry_id
_cod_related_entry_database
_cod_related_entry_code
1 AMCSD 0009464
